data_1577028
loop_
_publ_author_name
'Takimiya, Kazuo'
'Usui, Sayaka'
'Hanaki, Ryota'
'Bulgarevich, Kirill'
'Kawabata, Kohsuke'
'Nakano, Kyohei'
'Tajima, Keisuke'

_publ_section_title
;
 Significant decrease in the ionization energy of
 dinaphtho[2,3-<i>b</i>:2',3'-<i>f</i>]thieno[3,2-<i>b</i>]thiophene
 (DNTT) solid induced by a pinacolborane group.
;
_journal_issue 6
_journal_name_full 'Materials horizons'
_journal_page_first 3117
_journal_page_last 3126
_journal_paper_doi 10.1039/d5mh01969a
_journal_volume 13
_journal_year 2026
_chemical_formula_moiety 'C24 H21 B O2 S2'
_chemical_formula_sum 'C24 H21 B O2 S2'
_chemical_formula_weight 416.34
_chemical_name_systematic Bpin-BNTT
_space_group_crystal_system monoclinic
_space_group_IT_number 14
_space_group_name_Hall '-P 2ybc'
_space_group_name_H-M_alt 'P 1 21/c 1'
_atom_sites_solution_hydrogens geom
_audit_creation_date 2020-08-03
_audit_creation_method
;
Olex2 1.3
(compiled 2020.07.31 svn.rc2a77460 for OlexSys, GUI svn.r6145)
;
_audit_update_record
;
2026-01-03 deposited with the CCDC.	2026-01-12 downloaded from the CCDC.
;
_cell_angle_alpha 90
_cell_angle_beta 93.2348(14)
_cell_angle_gamma 90
_cell_formula_units_Z 4
_cell_length_a 22.4468(4)
_cell_length_b 8.26896(13)
_cell_length_c 11.32561(16)
_cell_measurement_reflns_used 10007
_cell_measurement_temperature 293(2)
_cell_measurement_theta_max 76.3280
_cell_measurement_theta_min 1.9540
_cell_volume 2098.82(6)
_computing_cell_refinement 'CrysAlisPro 1.171.40.74a (Rigaku OD, 2020)'
_computing_data_collection 'CrysAlisPro 1.171.40.74a (Rigaku OD, 2020)'
_computing_data_reduction 'CrysAlisPro 1.171.40.74a (Rigaku OD, 2020)'
_computing_molecular_graphics 'Olex2 1.3 (Dolomanov et al., 2009)'
_computing_publication_material 'Olex2 1.3 (Dolomanov et al., 2009)'
_computing_structure_refinement 'SHELXL 2018/3 (Sheldrick, 2015)'
_computing_structure_solution 'SHELXT 2018/2 (Sheldrick, 2018)'
_diffrn_ambient_temperature 293(2)
_diffrn_detector 'Hybrid Pixel Array Detector'
_diffrn_detector_area_resol_mean 10.0000
_diffrn_detector_type HyPix
_diffrn_measured_fraction_theta_full 0.999
_diffrn_measured_fraction_theta_max 0.947
_diffrn_measurement_details
;
List of Runs (angles in degrees, time in seconds):

  # Type    Start    End  Width  t~exp~   \w     \q     \k     \f   Frames
#--------------------------------------------------------------------------
  1  \w    -17.00  29.00   0.50    1.28    --  -46.75  19.00  60.00   92
  2  \w    -42.00 -15.00   0.50    1.28    --  -46.75 110.00 136.00   54
  3  \w    -40.00  27.00   0.50    1.28    --  -46.75  37.00 -90.00  134
  4  \w    -27.00   9.00   0.50    1.28    --   46.75 -19.00-180.00   72
  5  \w     33.00  64.00   0.50    5.12    --  103.81 -57.00-180.00   62
  6  \w     36.00  62.00   0.50    5.12    --  103.81 -57.00-150.00   52
  7  \w     78.00 104.00   0.50    5.12    --  103.81 -99.00 -90.00   52
  8  \w     47.00  99.00   0.50    5.12    --  103.81-110.00  41.00  104
  9  \w     63.00  94.00   0.50    5.12    --  103.81 -99.00  90.00   62
 10  \w     32.00  60.00   0.50    5.12    --  103.81 -57.00  60.00   56
 11  \w     35.00  62.00   0.50    5.12    --  103.81 -57.00  90.00   54
 12  \w     31.00  56.00   0.50    5.12    --  103.81 -57.00  30.00   50
 13  \w     23.00  48.00   0.50    1.28    --   46.75-110.00  41.00   50
 14  \w     31.00  64.00   0.50    5.12    --  103.81 -57.00 120.00   66
 15  \w    -26.00  11.00   0.50    1.28    --   46.75 -19.00 120.00   74
 16  \w    -26.00  11.00   0.50    1.28    --   46.75 -19.00  30.00   74
 17  \w     85.00 145.00   0.50    5.12    --  103.81 110.00 136.00  120
 18  \w     97.00 164.00   0.50    5.12    --  103.81  57.00 -60.00  134
 19  \w    -58.00 -30.00   0.50    5.12    -- -100.00  57.00-120.00   56
 20  \w    -69.00 -27.00   0.50    5.12    -- -100.00  57.00 -60.00   84
 21  \w    -68.00 -29.00   0.50    5.12    -- -100.00  57.00 -30.00   78
 22  \w    -61.00 -34.00   0.50    5.12    -- -100.00  57.00   0.00   54
 23  \w    -70.00 -36.00   0.50    5.12    -- -100.00  57.00  90.00   68
 24  \w    -68.00 -28.00   0.50    5.12    -- -100.00  57.00 120.00   80
 25  \w    -86.00 -46.00   0.50    1.28    --  -46.75 110.00 136.00   80
 26  \w   -107.00 -31.00   0.50    5.12    -- -100.00 110.00 136.00  152
 27  \w   -156.00-131.00   0.50    5.12    -- -100.00-110.00  41.00   50
;
_diffrn_measurement_device 'four-circle diffractometer'
_diffrn_measurement_device_type 'ROD, Synergy Custom DW system, HyPix'
_diffrn_measurement_method '\w scans'
_diffrn_orient_matrix_type 'CrysAlisPro convention (1999,Acta A55,543-557)'
_diffrn_orient_matrix_UB_11 0.0613459000
_diffrn_orient_matrix_UB_12 0.0023960000
_diffrn_orient_matrix_UB_13 0.0680817000
_diffrn_orient_matrix_UB_21 -0.0074100000
_diffrn_orient_matrix_UB_22 0.1819706000
_diffrn_orient_matrix_UB_23 0.0244418000
_diffrn_orient_matrix_UB_31 -0.0300859000
_diffrn_orient_matrix_UB_32 -0.0399138000
_diffrn_orient_matrix_UB_33 0.1154721000
_diffrn_radiation_monochromator mirror
_diffrn_radiation_probe x-ray
_diffrn_radiation_type 'Cu K\a'
_diffrn_radiation_wavelength 1.54184
_diffrn_reflns_av_R_equivalents 0.0254
_diffrn_reflns_av_unetI/netI 0.0231
_diffrn_reflns_Laue_measured_fraction_full 0.999
_diffrn_reflns_Laue_measured_fraction_max 0.947
_diffrn_reflns_limit_h_max 28
_diffrn_reflns_limit_h_min -27
_diffrn_reflns_limit_k_max 10
_diffrn_reflns_limit_k_min -9
_diffrn_reflns_limit_l_max 14
_diffrn_reflns_limit_l_min -8
_diffrn_reflns_number 14955
_diffrn_reflns_point_group_measured_fraction_full 0.999
_diffrn_reflns_point_group_measured_fraction_max 0.947
_diffrn_reflns_theta_full 67.684
_diffrn_reflns_theta_max 76.639
_diffrn_reflns_theta_min 1.971
_diffrn_source 'Rotating-anode X-ray tube'
_diffrn_source_type 'Rigaku (Cu) X-ray Source'
_exptl_absorpt_coefficient_mu 2.432
_exptl_absorpt_correction_T_max 1.00000
_exptl_absorpt_correction_T_min 0.77059
_exptl_absorpt_correction_type multi-scan
_exptl_absorpt_process_details
;
CrysAlisPro 1.171.40.74a (Rigaku Oxford Diffraction, 2020)
Empirical absorption correction using spherical harmonics,
 implemented in SCALE3 ABSPACK scaling algorithm.
;
_exptl_crystal_colour 'clear light colourless'
_exptl_crystal_colour_lustre clear
_exptl_crystal_colour_modifier light
_exptl_crystal_colour_primary colourless
_exptl_crystal_density_diffrn 1.318
_exptl_crystal_description plate
_exptl_crystal_F_000 872
_exptl_crystal_size_max 0.4
_exptl_crystal_size_mid 0.4
_exptl_crystal_size_min 0.01
_refine_diff_density_max 0.221
_refine_diff_density_min -0.234
_refine_diff_density_rms 0.037
_refine_ls_extinction_method none
_refine_ls_goodness_of_fit_ref 1.073
_refine_ls_hydrogen_treatment constr
_refine_ls_matrix_type full
_refine_ls_number_parameters 266
_refine_ls_number_reflns 4195
_refine_ls_number_restraints 0
_refine_ls_restrained_S_all 1.073
_refine_ls_R_factor_all 0.0365
_refine_ls_R_factor_gt 0.0337
_refine_ls_shift/su_max 0.001
_refine_ls_shift/su_mean 0.000
_refine_ls_structure_factor_coef Fsqd
_refine_ls_weighting_details 'w=1/[\s^2^(Fo^2^)+(0.0578P)^2^+0.3699P] where P=(Fo^2^+2Fc^2^)/3'
_refine_ls_weighting_scheme calc
_refine_ls_wR_factor_gt 0.0976
_refine_ls_wR_factor_ref 0.0998
_reflns_Friedel_coverage 0.000
_reflns_number_gt 3821
_reflns_number_total 4195
_reflns_threshold_expression 'I > 2\s(I)'
_cod_data_source_file d5mh01969a2.cif
_cod_data_source_block 200803_usui_bpinbntt
_cod_database_code 1577028
_shelx_shelxl_version_number 2018/3
_chemical_oxdiff_formula 'C39 H39 B39 S39 O1 '
_shelx_space_group_comment
;
The symmetry employed for this shelxl refinement is uniquely defined
by the following loop, which should always be used as a source of
symmetry information in preference to the above space-group names.
They are only intended as comments.
;
_shelx_estimated_absorpt_t_max 0.976
_shelx_estimated_absorpt_t_min 0.443
_reflns_odcompleteness_completeness 100.00
_reflns_odcompleteness_iscentric 1
_reflns_odcompleteness_theta 66.97
_olex2_refinement_description
;
1. Fixed Uiso
 At 1.2 times of:
  All C(H) groups
 At 1.5 times of:
  All C(H,H,H) groups
2.a Aromatic/amide H refined with riding coordinates:
 C12(H12), C5(H5), C10(H10), C7(H7), C8(H8), C15(H15), C18(H18), C16(H16),
 C17(H17)
2.b Idealised Me refined as rotating group:
 C28(H28A,H28B,H28C), C29(H29A,H29B,H29C), C26(H26A,H26B,H26C), C27(H27A,H27B,
 H27C)
;
_olex2_exptl_crystal_mounting_method 'Capton loop'
_olex2_submission_special_instructions 'No special instructions were received'
_oxdiff_exptl_absorpt_empirical_details
;
Empirical correction (ABSPACK) includes:
- Absorption correction using spherical harmonics
- Frame scaling
;
_oxdiff_exptl_absorpt_empirical_full_max 1.345
_oxdiff_exptl_absorpt_empirical_full_min 0.646

loop_
_space_group_symop_operation_xyz
'x, y, z'
'-x, y+1/2, -z+1/2'
'-x, -y, -z'
'x, -y-1/2, z-1/2'

loop_
_atom_site_label
_atom_site_type_symbol
_atom_site_fract_x
_atom_site_fract_y
_atom_site_fract_z
_atom_site_U_iso_or_equiv
_atom_site_adp_type
_atom_site_occupancy
_atom_site_site_symmetry_order
_atom_site_calc_flag
_atom_site_refinement_flags_posn
_atom_site_refinement_flags_adp
_atom_site_refinement_flags_occupancy
_atom_site_disorder_assembly
_atom_site_disorder_group
S20 S 0.60351(2) 0.80732(4) 0.51341(3) 0.04364(12) Uani 1 1 d . . . . .
S1 S 0.53270(2) 0.48581(4) 0.25565(3) 0.04249(11) Uani 1 1 d . . . . .
O25 O 0.18004(5) 0.52743(19) 0.26440(13) 0.0713(4) Uani 1 1 d . . . . .
O22 O 0.15023(5) 0.69288(18) 0.40962(12) 0.0710(4) Uani 1 1 d . . . . .
C4 C 0.48994(6) 0.67309(15) 0.42250(11) 0.0340(3) Uani 1 1 d . . . . .
C3 C 0.55374(6) 0.69145(15) 0.42665(11) 0.0362(3) Uani 1 1 d . . . . .
C2 C 0.58148(6) 0.60183(16) 0.34458(11) 0.0386(3) Uani 1 1 d . . . . .
C13 C 0.47225(6) 0.56233(15) 0.32962(11) 0.0356(3) Uani 1 1 d . . . . .
C11 C 0.36917(6) 0.60306(16) 0.36632(11) 0.0385(3) Uani 1 1 d . . . . .
C12 C 0.41336(6) 0.52699(16) 0.30246(12) 0.0393(3) Uani 1 1 d . . . . .
H12 H 0.402749 0.453723 0.242619 0.047 Uiso 1 1 calc R U . . .
C5 C 0.44700(6) 0.74463(16) 0.48727(11) 0.0366(3) Uani 1 1 d . . . . .
H5 H 0.458241 0.814363 0.548989 0.044 Uiso 1 1 calc R U . . .
C14 C 0.64497(6) 0.62033(17) 0.34799(12) 0.0421(3) Uani 1 1 d . . . . .
C6 C 0.38609(6) 0.71249(16) 0.46030(11) 0.0369(3) Uani 1 1 d . . . . .
C10 C 0.30757(6) 0.57543(19) 0.33875(13) 0.0455(3) Uani 1 1 d . . . . .
H10 H 0.296467 0.503373 0.278406 0.055 Uiso 1 1 calc R U . . .
C19 C 0.66311(6) 0.73181(18) 0.43730(13) 0.0443(3) Uani 1 1 d . . . . .
C7 C 0.33998(7) 0.78589(19) 0.52257(13) 0.0450(3) Uani 1 1 d . . . . .
H7 H 0.350121 0.854863 0.585384 0.054 Uiso 1 1 calc R U . . .
C9 C 0.26387(6) 0.6511(2) 0.39784(14) 0.0483(3) Uani 1 1 d . . . . .
C8 C 0.28131(7) 0.7577(2) 0.49251(14) 0.0496(3) Uani 1 1 d . . . . .
H8 H 0.252183 0.808726 0.534338 0.059 Uiso 1 1 calc R U . . .
C15 C 0.68765(7) 0.5476(2) 0.27978(15) 0.0539(4) Uani 1 1 d . . . . .
H15 H 0.676229 0.473667 0.220879 0.065 Uiso 1 1 calc R U . . .
C18 C 0.72338(7) 0.7714(2) 0.45799(16) 0.0588(4) Uani 1 1 d . . . . .
H18 H 0.735523 0.845131 0.516478 0.071 Uiso 1 1 calc R U . . .
C16 C 0.74679(7) 0.5873(3) 0.30137(17) 0.0651(5) Uani 1 1 d . . . . .
H16 H 0.775516 0.539553 0.256651 0.078 Uiso 1 1 calc R U . . .
C17 C 0.76418(8) 0.6980(3) 0.38930(18) 0.0693(5) Uani 1 1 d . . . . .
H17 H 0.804429 0.722928 0.401934 0.083 Uiso 1 1 calc R U . . .
C23 C 0.09811(7) 0.6654(3) 0.32977(19) 0.0725(5) Uani 1 1 d . . . . .
C24 C 0.11567(8) 0.5133(3) 0.2627(2) 0.0739(6) Uani 1 1 d . . . . .
B21 B 0.19753(8) 0.6229(3) 0.35832(18) 0.0546(4) Uani 1 1 d . . . . .
C28 C 0.04334(9) 0.6525(4) 0.4009(2) 0.0998(9) Uani 1 1 d . . . . .
H28A H 0.049793 0.571761 0.461116 0.150 Uiso 1 1 calc R U . . .
H28B H 0.009617 0.622690 0.349586 0.150 Uiso 1 1 calc R U . . .
H28C H 0.035816 0.754950 0.437058 0.150 Uiso 1 1 calc R U . . .
C29 C 0.10254(12) 0.3582(4) 0.3306(3) 0.1130(10) Uani 1 1 d . . . . .
H29A H 0.125509 0.270688 0.300958 0.170 Uiso 1 1 calc R U . . .
H29B H 0.060820 0.333079 0.320167 0.170 Uiso 1 1 calc R U . . .
H29C H 0.113067 0.373664 0.413148 0.170 Uiso 1 1 calc R U . . .
C26 C 0.09162(10) 0.5006(4) 0.1359(2) 0.0975(8) Uani 1 1 d . . . . .
H26A H 0.108476 0.584914 0.090066 0.146 Uiso 1 1 calc R U . . .
H26B H 0.048976 0.511395 0.132564 0.146 Uiso 1 1 calc R U . . .
H26C H 0.102109 0.397251 0.104444 0.146 Uiso 1 1 calc R U . . .
C27 C 0.09268(12) 0.8133(3) 0.2471(3) 0.1020(8) Uani 1 1 d . . . . .
H27A H 0.091034 0.910163 0.293548 0.153 Uiso 1 1 calc R U . . .
H27B H 0.056944 0.804257 0.196837 0.153 Uiso 1 1 calc R U . . .
H27C H 0.126670 0.817655 0.199424 0.153 Uiso 1 1 calc R U . . .

loop_
_atom_site_aniso_label
_atom_site_aniso_U_11
_atom_site_aniso_U_22
_atom_site_aniso_U_33
_atom_site_aniso_U_23
_atom_site_aniso_U_13
_atom_site_aniso_U_12
S20 0.04320(19) 0.0422(2) 0.0453(2) -0.00457(13) 0.00065(14) -0.00853(13)
S1 0.0456(2) 0.0414(2) 0.04030(19) -0.00726(13) 0.00151(14) 0.00087(13)
O25 0.0406(6) 0.0904(10) 0.0821(9) -0.0236(7) -0.0029(6) -0.0027(6)
O22 0.0401(6) 0.0969(10) 0.0753(8) -0.0213(7) -0.0018(5) 0.0003(6)
C4 0.0396(6) 0.0295(6) 0.0324(6) 0.0047(4) -0.0015(5) -0.0028(5)
C3 0.0405(6) 0.0324(6) 0.0355(6) 0.0037(5) -0.0010(5) -0.0030(5)
C2 0.0425(7) 0.0344(7) 0.0388(6) 0.0032(5) 0.0012(5) -0.0001(5)
C13 0.0430(7) 0.0306(6) 0.0330(6) 0.0021(5) -0.0003(5) -0.0005(5)
C11 0.0412(7) 0.0357(7) 0.0381(6) 0.0042(5) -0.0018(5) -0.0028(5)
C12 0.0445(7) 0.0356(7) 0.0371(6) -0.0015(5) -0.0036(5) -0.0025(5)
C5 0.0430(7) 0.0328(6) 0.0336(6) 0.0007(5) -0.0001(5) -0.0030(5)
C14 0.0421(7) 0.0406(7) 0.0436(7) 0.0080(6) 0.0027(5) 0.0009(6)
C6 0.0413(6) 0.0342(6) 0.0351(6) 0.0048(5) 0.0016(5) -0.0016(5)
C10 0.0434(7) 0.0457(8) 0.0467(7) 0.0003(6) -0.0042(6) -0.0050(6)
C19 0.0422(7) 0.0433(8) 0.0475(7) 0.0075(6) 0.0021(6) -0.0047(6)
C7 0.0454(7) 0.0462(8) 0.0437(7) -0.0029(6) 0.0045(6) -0.0040(6)
C9 0.0410(7) 0.0504(8) 0.0531(8) 0.0046(7) -0.0001(6) -0.0036(6)
C8 0.0428(7) 0.0526(9) 0.0538(8) 0.0004(7) 0.0079(6) -0.0008(6)
C15 0.0497(8) 0.0581(10) 0.0543(8) 0.0032(7) 0.0077(7) 0.0080(7)
C18 0.0452(8) 0.0662(11) 0.0646(10) 0.0061(8) -0.0005(7) -0.0120(8)
C16 0.0465(8) 0.0807(13) 0.0691(11) 0.0090(9) 0.0129(8) 0.0090(8)
C17 0.0395(8) 0.0901(14) 0.0785(12) 0.0133(10) 0.0047(8) -0.0070(8)
C23 0.0386(8) 0.0979(15) 0.0802(12) -0.0146(11) -0.0041(8) -0.0001(9)
C24 0.0423(8) 0.0917(15) 0.0866(14) -0.0128(11) -0.0067(9) -0.0066(9)
B21 0.0428(8) 0.0606(11) 0.0601(10) 0.0004(9) 0.0012(7) -0.0028(8)
C28 0.0438(9) 0.157(3) 0.0989(16) -0.0203(17) 0.0090(10) -0.0048(13)
C29 0.0755(15) 0.0916(18) 0.169(3) 0.0181(19) -0.0165(17) -0.0256(14)
C26 0.0633(12) 0.130(2) 0.0964(17) -0.0304(15) -0.0207(12) 0.0013(13)
C27 0.0758(14) 0.0948(19) 0.132(2) 0.0105(16) -0.0208(15) 0.0102(13)

loop_
_atom_type_symbol
_atom_type_description
_atom_type_scat_dispersion_real
_atom_type_scat_dispersion_imag
_atom_type_scat_source
C C 0.0181 0.0091 'International Tables Vol C Tables 4.2.6.8 and 6.1.1.4'
H H 0.0000 0.0000 'International Tables Vol C Tables 4.2.6.8 and 6.1.1.4'
B B 0.0090 0.0039 'International Tables Vol C Tables 4.2.6.8 and 6.1.1.4'
O O 0.0492 0.0322 'International Tables Vol C Tables 4.2.6.8 and 6.1.1.4'
S S 0.3331 0.5567 'International Tables Vol C Tables 4.2.6.8 and 6.1.1.4'

loop_
_geom_angle_atom_site_label_1
_geom_angle_atom_site_label_2
_geom_angle_atom_site_label_3
_geom_angle
_geom_angle_site_symmetry_1
_geom_angle_site_symmetry_3
_geom_angle_publ_flag
C3 S20 C19 90.56(7) . . ?
C2 S1 C13 90.18(6) . . ?
B21 O25 C24 107.44(14) . . ?
B21 O22 C23 106.63(14) . . ?
C13 C4 C3 108.98(11) . . ?
C5 C4 C3 131.51(12) . . ?
C5 C4 C13 119.48(12) . . ?
C4 C3 S20 133.25(10) . . ?
C2 C3 S20 112.42(10) . . ?
C2 C3 C4 114.32(12) . . ?
C3 C2 S1 113.45(10) . . ?
C3 C2 C14 114.52(12) . . ?
C14 C2 S1 132.03(11) . . ?
C4 C13 S1 113.05(9) . . ?
C12 C13 S1 125.33(10) . . ?
C12 C13 C4 121.60(12) . . ?
C12 C11 C6 119.93(12) . . ?
C12 C11 C10 121.39(12) . . ?
C10 C11 C6 118.67(13) . . ?
C13 C12 C11 119.17(12) . . ?
C13 C12 H12 120.4 . . ?
C11 C12 H12 120.4 . . ?
C4 C5 H5 119.9 . . ?
C4 C5 C6 120.21(12) . . ?
C6 C5 H5 119.9 . . ?
C19 C14 C2 109.61(12) . . ?
C15 C14 C2 130.56(14) . . ?
C15 C14 C19 119.83(14) . . ?
C5 C6 C11 119.58(12) . . ?
C5 C6 C7 122.47(12) . . ?
C7 C6 C11 117.95(12) . . ?
C11 C10 H10 118.8 . . ?
C9 C10 C11 122.33(14) . . ?
C9 C10 H10 118.8 . . ?
C14 C19 S20 112.89(10) . . ?
C18 C19 S20 126.45(13) . . ?
C18 C19 C14 120.66(15) . . ?
C6 C7 H7 119.2 . . ?
C8 C7 C6 121.60(14) . . ?
C8 C7 H7 119.2 . . ?
C10 C9 C8 118.44(13) . . ?
C10 C9 B21 119.58(15) . . ?
C8 C9 B21 121.96(14) . . ?
C7 C8 C9 120.96(14) . . ?
C7 C8 H8 119.5 . . ?
C9 C8 H8 119.5 . . ?
C14 C15 H15 120.6 . . ?
C16 C15 C14 118.86(17) . . ?
C16 C15 H15 120.6 . . ?
C19 C18 H18 121.0 . . ?
C17 C18 C19 118.07(17) . . ?
C17 C18 H18 121.0 . . ?
C15 C16 H16 119.6 . . ?
C15 C16 C17 120.85(17) . . ?
C17 C16 H16 119.6 . . ?
C18 C17 C16 121.73(16) . . ?
C18 C17 H17 119.1 . . ?
C16 C17 H17 119.1 . . ?
O22 C23 C24 102.45(15) . . ?
O22 C23 C28 109.24(17) . . ?
O22 C23 C27 106.69(18) . . ?
C24 C23 C27 111.4(2) . . ?
C28 C23 C24 116.5(2) . . ?
C28 C23 C27 109.9(2) . . ?
O25 C24 C23 102.21(15) . . ?
O25 C24 C29 106.32(18) . . ?
O25 C24 C26 108.72(18) . . ?
C29 C24 C23 112.1(2) . . ?
C26 C24 C23 116.1(2) . . ?
C26 C24 C29 110.5(2) . . ?
O25 B21 O22 112.34(15) . . ?
O25 B21 C9 122.84(16) . . ?
O22 B21 C9 124.79(16) . . ?
C23 C28 H28A 109.5 . . ?
C23 C28 H28B 109.5 . . ?
C23 C28 H28C 109.5 . . ?
H28A C28 H28B 109.5 . . ?
H28A C28 H28C 109.5 . . ?
H28B C28 H28C 109.5 . . ?
C24 C29 H29A 109.5 . . ?
C24 C29 H29B 109.5 . . ?
C24 C29 H29C 109.5 . . ?
H29A C29 H29B 109.5 . . ?
H29A C29 H29C 109.5 . . ?
H29B C29 H29C 109.5 . . ?
C24 C26 H26A 109.5 . . ?
C24 C26 H26B 109.5 . . ?
C24 C26 H26C 109.5 . . ?
H26A C26 H26B 109.5 . . ?
H26A C26 H26C 109.5 . . ?
H26B C26 H26C 109.5 . . ?
C23 C27 H27A 109.5 . . ?
C23 C27 H27B 109.5 . . ?
C23 C27 H27C 109.5 . . ?
H27A C27 H27B 109.5 . . ?
H27A C27 H27C 109.5 . . ?
H27B C27 H27C 109.5 . . ?

loop_
_geom_bond_atom_site_label_1
_geom_bond_atom_site_label_2
_geom_bond_distance
_geom_bond_site_symmetry_2
_geom_bond_publ_flag
S20 C3 1.7342(13) . ?
S20 C19 1.7473(15) . ?
S1 C2 1.7348(14) . ?
S1 C13 1.7525(13) . ?
O25 C24 1.449(2) . ?
O25 B21 1.364(2) . ?
O22 C23 1.456(2) . ?
O22 B21 1.367(2) . ?
C4 C3 1.4384(18) . ?
C4 C13 1.4339(17) . ?
C4 C5 1.3771(18) . ?
C3 C2 1.3661(19) . ?
C2 C14 1.4317(19) . ?
C13 C12 1.3716(19) . ?
C11 C12 1.4085(19) . ?
C11 C6 1.4319(18) . ?
C11 C10 1.4189(19) . ?
C12 H12 0.9300 . ?
C5 H5 0.9300 . ?
C5 C6 1.4093(18) . ?
C14 C19 1.411(2) . ?
C14 C15 1.400(2) . ?
C6 C7 1.4211(19) . ?
C10 H10 0.9300 . ?
C10 C9 1.369(2) . ?
C19 C18 1.399(2) . ?
C7 H7 0.9300 . ?
C7 C8 1.362(2) . ?
C9 C8 1.426(2) . ?
C9 B21 1.548(2) . ?
C8 H8 0.9300 . ?
C15 H15 0.9300 . ?
C15 C16 1.376(2) . ?
C18 H18 0.9300 . ?
C18 C17 1.376(3) . ?
C16 H16 0.9300 . ?
C16 C17 1.392(3) . ?
C17 H17 0.9300 . ?
C23 C24 1.532(3) . ?
C23 C28 1.511(3) . ?
C23 C27 1.541(4) . ?
C24 C29 1.532(4) . ?
C24 C26 1.509(3) . ?
C28 H28A 0.9600 . ?
C28 H28B 0.9600 . ?
C28 H28C 0.9600 . ?
C29 H29A 0.9600 . ?
C29 H29B 0.9600 . ?
C29 H29C 0.9600 . ?
C26 H26A 0.9600 . ?
C26 H26B 0.9600 . ?
C26 H26C 0.9600 . ?
C27 H27A 0.9600 . ?
C27 H27B 0.9600 . ?
C27 H27C 0.9600 . ?

loop_
_geom_torsion_atom_site_label_1
_geom_torsion_atom_site_label_2
_geom_torsion_atom_site_label_3
_geom_torsion_atom_site_label_4
_geom_torsion
_geom_torsion_site_symmetry_1
_geom_torsion_site_symmetry_2
_geom_torsion_site_symmetry_3
_geom_torsion_site_symmetry_4
_geom_torsion_publ_flag
S20 C3 C2 S1 -179.52(6) . . . . ?
S20 C3 C2 C14 0.68(15) . . . . ?
S20 C19 C18 C17 179.41(14) . . . . ?
S1 C2 C14 C19 179.46(11) . . . . ?
S1 C2 C14 C15 -0.7(2) . . . . ?
S1 C13 C12 C11 -177.22(10) . . . . ?
O22 C23 C24 O25 -29.3(2) . . . . ?
O22 C23 C24 C29 84.2(2) . . . . ?
O22 C23 C24 C26 -147.45(19) . . . . ?
C4 C3 C2 S1 -0.49(15) . . . . ?
C4 C3 C2 C14 179.70(11) . . . . ?
C4 C13 C12 C11 0.87(19) . . . . ?
C4 C5 C6 C11 0.95(18) . . . . ?
C4 C5 C6 C7 -178.54(12) . . . . ?
C3 S20 C19 C14 -0.15(11) . . . . ?
C3 S20 C19 C18 -179.90(15) . . . . ?
C3 C4 C13 S1 0.93(13) . . . . ?
C3 C4 C13 C12 -177.38(12) . . . . ?
C3 C4 C5 C6 175.99(12) . . . . ?
C3 C2 C14 C19 -0.77(17) . . . . ?
C3 C2 C14 C15 179.07(14) . . . . ?
C2 S1 C13 C4 -1.03(10) . . . . ?
C2 S1 C13 C12 177.21(12) . . . . ?
C2 C14 C19 S20 0.53(15) . . . . ?
C2 C14 C19 C18 -179.70(14) . . . . ?
C2 C14 C15 C16 179.94(15) . . . . ?
C13 S1 C2 C3 0.86(11) . . . . ?
C13 S1 C2 C14 -179.37(14) . . . . ?
C13 C4 C3 S20 178.48(10) . . . . ?
C13 C4 C3 C2 -0.29(15) . . . . ?
C13 C4 C5 C6 -1.70(18) . . . . ?
C11 C6 C7 C8 -1.9(2) . . . . ?
C11 C10 C9 C8 -1.8(2) . . . . ?
C11 C10 C9 B21 176.45(14) . . . . ?
C12 C11 C6 C5 0.72(18) . . . . ?
C12 C11 C6 C7 -179.75(12) . . . . ?
C12 C11 C10 C9 -178.40(13) . . . . ?
C5 C4 C3 S20 0.6(2) . . . . ?
C5 C4 C3 C2 -178.16(13) . . . . ?
C5 C4 C13 S1 179.11(9) . . . . ?
C5 C4 C13 C12 0.80(18) . . . . ?
C5 C6 C7 C8 177.65(14) . . . . ?
C14 C19 C18 C17 -0.3(2) . . . . ?
C14 C15 C16 C17 -0.1(3) . . . . ?
C6 C11 C12 C13 -1.61(19) . . . . ?
C6 C11 C10 C9 0.8(2) . . . . ?
C6 C7 C8 C9 0.9(2) . . . . ?
C10 C11 C12 C13 177.58(13) . . . . ?
C10 C11 C6 C5 -178.49(12) . . . . ?
C10 C11 C6 C7 1.04(19) . . . . ?
C10 C9 C8 C7 1.0(2) . . . . ?
C10 C9 B21 O25 -1.4(3) . . . . ?
C10 C9 B21 O22 -179.30(17) . . . . ?
C19 S20 C3 C4 -179.08(13) . . . . ?
C19 S20 C3 C2 -0.30(11) . . . . ?
C19 C14 C15 C16 -0.2(2) . . . . ?
C19 C18 C17 C16 0.0(3) . . . . ?
C8 C9 B21 O25 176.78(17) . . . . ?
C8 C9 B21 O22 -1.1(3) . . . . ?
C15 C14 C19 S20 -179.33(11) . . . . ?
C15 C14 C19 C18 0.4(2) . . . . ?
C15 C16 C17 C18 0.2(3) . . . . ?
C23 O22 B21 O25 -11.3(2) . . . . ?
C23 O22 B21 C9 166.79(18) . . . . ?
C24 O25 B21 O22 -8.8(2) . . . . ?
C24 O25 B21 C9 173.08(18) . . . . ?
B21 O25 C24 C23 23.7(2) . . . . ?
B21 O25 C24 C29 -94.0(2) . . . . ?
B21 O25 C24 C26 147.0(2) . . . . ?
B21 O22 C23 C24 25.1(2) . . . . ?
B21 O22 C23 C28 149.2(2) . . . . ?
B21 O22 C23 C27 -92.0(2) . . . . ?
B21 C9 C8 C7 -177.23(15) . . . . ?
C28 C23 C24 O25 -148.43(19) . . . . ?
C28 C23 C24 C29 -35.0(3) . . . . ?
C28 C23 C24 C26 93.4(3) . . . . ?
C27 C23 C24 O25 84.4(2) . . . . ?
C27 C23 C24 C29 -162.11(19) . . . . ?
C27 C23 C24 C26 -33.7(3) . . . . ?
